data_1566113
loop_
_publ_author_name
'Hall, David'
'Stavrou, Kleitos'
'Duda, Eimantas'
'Danos, Andrew'
'Bagnich, Sergey'
'Warriner, Stuart'
'Slawin, Alexandra M. Z.'
'Beljonne, David'
'K\"ohler, Anna'
'Monkman, Andrew'
'Olivier, Yoann'
'Zysman-Colman, Eli'

_publ_section_title
;
 Diindolocarbazole - achieving multiresonant thermally activated delayed
 fluorescence without the need for acceptor units.
;
_journal_issue 3
_journal_name_full 'Materials horizons'
_journal_page_first 1068
_journal_page_last 1080
_journal_paper_doi 10.1039/d1mh01383a
_journal_volume 9
_journal_year 2022
_chemical_formula_moiety 'C75 H67 N2 O'
_chemical_formula_sum 'C75 H67 N2 O'
_chemical_formula_weight 1012.37
_space_group_crystal_system triclinic
_space_group_IT_number 2
_space_group_name_Hall '-P 1'
_space_group_name_H-M_alt 'P -1'
_atom_sites_solution_hydrogens geom
_atom_sites_solution_primary direct
_atom_sites_solution_secondary difmap
_audit_creation_date 2020-08-14
_audit_creation_method 'by CrystalStructure 4.3'
_audit_update_record
;
2021-08-20 deposited with the CCDC.	2021-12-16 downloaded from the CCDC.
;
_cell_angle_alpha 86.2207(10)
_cell_angle_beta 87.3777(10)
_cell_angle_gamma 69.0861(11)
_cell_formula_units_Z 2
_cell_length_a 13.33760(16)
_cell_length_b 15.89840(19)
_cell_length_c 16.7118(2)
_cell_measurement_reflns_used 26863
_cell_measurement_temperature 125
_cell_measurement_theta_max 75.21
_cell_measurement_theta_min 2.65
_cell_volume 3302.08(7)
_computing_cell_refinement 'CrysAlisPro 1.171.39.8d (Rigaku OD, 2015)'
_computing_data_collection 'CrysAlisPro 1.171.39.8d (Rigaku OD, 2015)'
_computing_data_reduction 'CrysAlisPro 1.171.39.8d (Rigaku OD, 2015)'
_computing_molecular_graphics 'CrystalStructure 4.3'
_computing_publication_material 'CrystalStructure 4.3 (Rigaku, 2018)'
_computing_structure_refinement 'SHELXL Version 2018/3 (Sheldrick, 2008)'
_computing_structure_solution 'SHELXT Version 2018/2 (Sheldrick, 2014)'
_diffrn_ambient_temperature 125
_diffrn_detector_area_resol_mean 5.811
_diffrn_measured_fraction_theta_full 0.977
_diffrn_measured_fraction_theta_max 0.941
_diffrn_measurement_device_type 'Rigaku XtaLAB P200'
_diffrn_measurement_method \w
_diffrn_radiation_type 'Cu K\a'
_diffrn_radiation_wavelength 1.54184
_diffrn_reflns_av_R_equivalents 0.0122
_diffrn_reflns_av_unetI/netI 0.0097
_diffrn_reflns_Laue_measured_fraction_full 0.977
_diffrn_reflns_Laue_measured_fraction_max 0.941
_diffrn_reflns_limit_h_max 16
_diffrn_reflns_limit_h_min -15
_diffrn_reflns_limit_k_max 19
_diffrn_reflns_limit_k_min -19
_diffrn_reflns_limit_l_max 20
_diffrn_reflns_limit_l_min -19
_diffrn_reflns_number 37140
_diffrn_reflns_point_group_measured_fraction_full 0.977
_diffrn_reflns_point_group_measured_fraction_max 0.941
_diffrn_reflns_theta_full 67.684
_diffrn_reflns_theta_max 75.525
_diffrn_reflns_theta_min 2.651
_diffrn_standards_number 0
_exptl_absorpt_coefficient_mu 0.451
_exptl_absorpt_correction_T_max 0.978
_exptl_absorpt_correction_T_min 0.766
_exptl_absorpt_correction_type multi-scan
_exptl_absorpt_process_details
;
CrysAlisPro 1.171.39.8d (Rigaku Oxford Diffraction, 2015)
Empirical absorption correction using spherical harmonics,
 implemented in SCALE3 ABSPACK scaling algorithm.
;
_exptl_crystal_colour yellow
_exptl_crystal_density_diffrn 1.018
_exptl_crystal_density_method 'not measured'
_exptl_crystal_description prism
_exptl_crystal_F_000 1078.00
_exptl_crystal_size_max 0.200
_exptl_crystal_size_mid 0.050
_exptl_crystal_size_min 0.050
_refine_diff_density_max 1.66
_refine_diff_density_min -0.84
_refine_ls_extinction_coef 0.028(5)
_refine_ls_extinction_method SHELXL
_refine_ls_goodness_of_fit_ref 2.941
_refine_ls_hydrogen_treatment constr
_refine_ls_number_parameters 728
_refine_ls_number_reflns 12877
_refine_ls_number_restraints 12
_refine_ls_R_factor_all 0.1545
_refine_ls_R_factor_gt 0.1510
_refine_ls_shift/su_max 0.170
_refine_ls_structure_factor_coef Fsqd
_refine_ls_weighting_details 'w = 1/[\s^2^(Fo^2^)+(0.2000P)^2^] where P=(Fo^2^+2Fc^2^)/3'
_refine_ls_weighting_scheme calc
_refine_ls_wR_factor_gt 0.5146
_refine_ls_wR_factor_ref 0.5275
_reflns_Friedel_coverage 0.000
_reflns_number_gt 12160
_reflns_number_total 12877
_reflns_threshold_expression F^2^>2.0\s(F^2^)
_cod_data_source_file d1mh01383a3.cif
_cod_data_source_block DiICzMes4
_cod_depositor_comments 'Adding full bibliography for 1566113--1566114.cif.'
_cod_database_code 1566113

loop_
_space_group_symop_id
_space_group_symop_operation_xyz
1 +X,+Y,+Z
2 -X,-Y,-Z

loop_
_atom_site_label
_atom_site_type_symbol
_atom_site_fract_x
_atom_site_fract_y
_atom_site_fract_z
_atom_site_U_iso_or_equiv
_atom_site_adp_type
_atom_site_occupancy
_atom_site_site_symmetry_order
_atom_site_calc_flag
_atom_site_refinement_flags_posn
_atom_site_refinement_flags_adp
_atom_site_refinement_flags_occupancy
_atom_site_disorder_assembly
_atom_site_disorder_group
O81 O 1.3092(9) 0.7478(8) 1.0206(7) 0.130(3) Uani 0.5 1 d . U P . .
O82 O 0.4417(13) 0.5725(10) -0.0025(10) 0.168(5) Uani 0.5 1 d . U P . .
N1 N 0.63328(17) 0.8965(2) 0.88408(14) 0.0549(8) Uani 1 1 d . . . . .
N41 N 0.59285(15) 0.85748(12) 0.40206(11) 0.0293(5) Uani 1 1 d . . . . .
C2 C 0.7031(2) 0.8309(2) 0.93098(17) 0.0508(8) Uani 1 1 d . . . . .
C3 C 0.68167(19) 0.8389(2) 1.01264(15) 0.0498(8) Uani 1 1 d . . . . .
C4 C 0.7580(2) 0.7742(2) 1.06156(16) 0.0457(7) Uani 1 1 d . . . . .
H4 H 0.748942 0.773425 1.118280 0.055 Uiso 1 1 calc R U . . .
C5 C 0.8482(2) 0.71064(19) 1.02508(15) 0.0410(7) Uani 1 1 d . . . . .
C6 C 0.8647(2) 0.70824(19) 0.94031(16) 0.0411(7) Uani 1 1 d . . . . .
H6 H 0.926389 0.664463 0.917610 0.049 Uiso 1 1 calc R U . . .
C7 C 0.78871(18) 0.7713(2) 0.89115(15) 0.0415(7) Uani 1 1 d . . . . .
C8 C 0.76954(19) 0.8045(2) 0.80705(16) 0.0428(7) Uani 1 1 d . . . . .
C9 C 0.82343(19) 0.77587(19) 0.73581(15) 0.0389(6) Uani 1 1 d . . . . .
H9 H 0.887634 0.724403 0.735900 0.047 Uiso 1 1 calc R U . . .
C10 C 0.78380(19) 0.82239(19) 0.66372(15) 0.0388(6) Uani 1 1 d . . . . .
C11 C 0.6887(2) 0.8987(2) 0.66340(16) 0.0465(7) Uani 1 1 d . . . . .
H11 H 0.662176 0.929862 0.613877 0.056 Uiso 1 1 calc R U . . .
C12 C 0.6323(2) 0.9296(3) 0.73503(18) 0.0545(9) Uani 1 1 d . . . . .
H12 H 0.568305 0.981226 0.734834 0.065 Uiso 1 1 calc R U . . .
C13 C 0.67284(19) 0.8827(2) 0.80546(17) 0.0497(8) Uani 1 1 d . . . . .
C14 C 0.9285(2) 0.64574(18) 1.07931(14) 0.0409(7) Uani 1 1 d . . . . .
C15 C 1.0077(2) 0.6711(2) 1.11229(16) 0.0469(7) Uani 1 1 d . . . . .
C16 C 1.0763(4) 0.6112(2) 1.1673(2) 0.0698(12) Uani 1 1 d . . . . .
H16 H 1.131133 0.627055 1.189240 0.084 Uiso 1 1 calc R U . . .
C17 C 1.0673(5) 0.5281(3) 1.1913(2) 0.0818(16) Uani 1 1 d . . . . .
C18 C 0.9910(5) 0.5044(2) 1.1577(2) 0.090(2) Uani 1 1 d . . . . .
H18 H 0.985317 0.447671 1.173017 0.108 Uiso 1 1 calc R U . . .
C19 C 0.9208(3) 0.5613(2) 1.1013(2) 0.0643(10) Uani 1 1 d . . . . .
C20 C 1.0183(2) 0.7596(2) 1.0879(2) 0.0513(8) Uani 1 1 d . . . . .
H20A H 1.060268 0.754292 1.037619 0.062 Uiso 1 1 calc R U . . .
H20B H 1.054752 0.777161 1.129914 0.062 Uiso 1 1 calc R U . . .
H20C H 0.946778 0.805536 1.080298 0.062 Uiso 1 1 calc R U . . .
C21 C 1.1411(7) 0.4652(3) 1.2522(3) 0.144(4) Uani 1 1 d . . . . .
H21A H 1.208870 0.430147 1.225686 0.173 Uiso 1 1 calc R U . . .
H21B H 1.107258 0.424109 1.277152 0.173 Uiso 1 1 calc R U . . .
H21C H 1.155271 0.500194 1.293541 0.173 Uiso 1 1 calc R U . . .
C22 C 0.8424(4) 0.5298(3) 1.0646(4) 0.102(2) Uani 1 1 d . . . . .
H22A H 0.854352 0.529223 1.006351 0.123 Uiso 1 1 calc R U . . .
H22B H 0.769369 0.570535 1.077067 0.123 Uiso 1 1 calc R U . . .
H22C H 0.851587 0.468736 1.086261 0.123 Uiso 1 1 calc R U . . .
C23 C 0.84012(18) 0.78607(17) 0.58674(14) 0.0353(6) Uani 1 1 d . . . . .
C24 C 0.9252(2) 0.81211(18) 0.55618(15) 0.0399(6) Uani 1 1 d . . . . .
C25 C 0.9822(2) 0.77083(18) 0.48817(16) 0.0413(7) Uani 1 1 d . . . . .
H25 H 1.041537 0.786193 0.467985 0.050 Uiso 1 1 calc R U . . .
C26 C 0.9540(2) 0.70785(18) 0.44942(14) 0.0400(6) Uani 1 1 d . . . . .
C27 C 0.8684(2) 0.68483(17) 0.48017(14) 0.0377(6) Uani 1 1 d . . . . .
H27 H 0.848389 0.642274 0.453786 0.045 Uiso 1 1 calc R U . . .
C28 C 0.81110(19) 0.72238(16) 0.54859(13) 0.0335(6) Uani 1 1 d . . . . .
C29 C 0.9558(3) 0.8828(3) 0.5929(2) 0.0578(8) Uani 1 1 d . . . . .
H29A H 0.896630 0.941002 0.587772 0.069 Uiso 1 1 calc R U . . .
H29B H 1.020083 0.887586 0.565257 0.069 Uiso 1 1 calc R U . . .
H29C H 0.970678 0.866084 0.649841 0.069 Uiso 1 1 calc R U . . .
C30 C 1.0167(3) 0.6640(2) 0.37694(19) 0.0553(8) Uani 1 1 d . . . . .
H30A H 0.968916 0.677222 0.331281 0.066 Uiso 1 1 calc R U . . .
H30B H 1.047596 0.598620 0.388035 0.066 Uiso 1 1 calc R U . . .
H30C H 1.074513 0.687541 0.364207 0.066 Uiso 1 1 calc R U . . .
C31 C 0.7203(2) 0.6948(2) 0.58165(15) 0.0419(7) Uani 1 1 d . . . . .
H31A H 0.726971 0.636662 0.561059 0.050 Uiso 1 1 calc R U . . .
H31B H 0.651821 0.740482 0.565123 0.050 Uiso 1 1 calc R U . . .
H31C H 0.722661 0.689202 0.640339 0.050 Uiso 1 1 calc R U . . .
C32 C 0.5593(2) 0.9570(3) 0.93585(17) 0.0572(10) Uani 1 1 d . . . . .
C33 C 0.4740(2) 1.0344(3) 0.91768(17) 0.0584(10) Uani 1 1 d . . . . .
H33 H 0.456964 1.056220 0.863847 0.070 Uiso 1 1 calc R U . . .
C34 C 0.4139(2) 1.0793(3) 0.98243(17) 0.0567(10) Uani 1 1 d . . . . .
C35 C 0.2809(5) 0.6904(4) 0.5237(5) 0.224(8) Uani 1 1 d G . . . .
H35 H 0.282838 0.640455 0.558888 0.269 Uiso 1 1 calc R U . . .
C36 C 0.2556(5) 0.7753(5) 0.5536(4) 0.138(3) Uani 1 1 d G . . . .
H36 H 0.240232 0.783309 0.609231 0.166 Uiso 1 1 calc R U . . .
C37 C 0.2527(4) 0.8484(4) 0.5021(5) 0.154(4) Uani 1 1 d G . . . .
H37 H 0.235360 0.906355 0.522512 0.185 Uiso 1 1 calc R U . . .
C38 C 0.2751(4) 0.8366(4) 0.4207(4) 0.234(10) Uani 1 1 d G . . . .
H38 H 0.273095 0.886549 0.385450 0.280 Uiso 1 1 calc R U . . .
C39 C 0.3004(4) 0.7517(5) 0.3908(4) 0.59(4) Uani 1 1 d G . . . .
H39 H 0.315701 0.743696 0.335105 0.711 Uiso 1 1 calc R U . . .
C40 C 0.3033(4) 0.6786(4) 0.4423(6) 0.223(8) Uani 1 1 d G . . . .
H40 H 0.320573 0.620648 0.421823 0.267 Uiso 1 1 calc R U . . .
C42 C 0.65744(18) 0.88987(15) 0.35461(13) 0.0298(6) Uani 1 1 d . . . . .
C43 C 0.65245(17) 0.97518(14) 0.37075(13) 0.0285(6) Uani 1 1 d . . . . .
C44 C 0.72389(18) 1.00670(15) 0.32387(13) 0.0294(6) Uani 1 1 d . . . . .
H44 H 0.724844 1.065484 0.329480 0.035 Uiso 1 1 calc R U . . .
C45 C 0.79410(18) 0.94873(15) 0.26830(13) 0.0310(6) Uani 1 1 d . . . . .
C46 C 0.79653(18) 0.86022(15) 0.25805(13) 0.0303(6) Uani 1 1 d . . . . .
H46 H 0.846394 0.822761 0.221277 0.036 Uiso 1 1 calc R U . . .
C47 C 0.72463(17) 0.82868(14) 0.30272(13) 0.0284(6) Uani 1 1 d . . . . .
C48 C 0.69823(16) 0.74731(14) 0.32084(12) 0.0270(5) Uani 1 1 d . . . . .
C49 C 0.73617(17) 0.66063(15) 0.29181(13) 0.0296(6) Uani 1 1 d . . . . .
H49 H 0.790124 0.645931 0.250604 0.035 Uiso 1 1 calc R U . . .
C50 C 0.69543(18) 0.59629(15) 0.32286(13) 0.0303(6) Uani 1 1 d . . . . .
C51 C 0.61408(18) 0.61882(15) 0.38250(13) 0.0304(6) Uani 1 1 d . . . . .
H51 H 0.585568 0.574456 0.402488 0.036 Uiso 1 1 calc R U . . .
C52 C 0.57376(18) 0.70417(15) 0.41336(13) 0.0304(6) Uani 1 1 d . . . . .
H52 H 0.519411 0.718078 0.454295 0.037 Uiso 1 1 calc R U . . .
C53 C 0.61537(16) 0.76781(14) 0.38251(12) 0.0273(5) Uani 1 1 d . . . . .
C54 C 0.87418(19) 0.97925(15) 0.22103(14) 0.0326(6) Uani 1 1 d . . . . .
C55 C 0.9730(2) 0.96560(19) 0.25456(16) 0.0429(7) Uani 1 1 d . . . . .
C56 C 1.0488(3) 0.9914(3) 0.20953(18) 0.0534(8) Uani 1 1 d . . . . .
H56 H 1.115602 0.983072 0.232766 0.064 Uiso 1 1 calc R U . . .
C57 C 1.0298(3) 1.0290(2) 0.13159(17) 0.0509(8) Uani 1 1 d . . . . .
C58 C 0.9322(3) 1.04212(19) 0.10101(16) 0.0447(7) Uani 1 1 d . . . . .
H58 H 0.917814 1.068061 0.048002 0.054 Uiso 1 1 calc R U . . .
C59 C 0.8515(2) 1.01925(18) 0.14393(15) 0.0387(6) Uani 1 1 d . . . . .
C60 C 0.9992(3) 0.9225(3) 0.3363(2) 0.0651(10) Uani 1 1 d . . . . .
H60A H 0.955940 0.963855 0.376164 0.078 Uiso 1 1 calc R U . . .
H60B H 1.075575 0.908573 0.345707 0.078 Uiso 1 1 calc R U . . .
H60C H 0.983368 0.866739 0.340941 0.078 Uiso 1 1 calc R U . . .
C61 C 1.1144(4) 1.0550(4) 0.0848(2) 0.0821(14) Uani 1 1 d . . . . .
H61A H 1.086246 1.119829 0.070515 0.098 Uiso 1 1 calc R U . . .
H61B H 1.133936 1.021478 0.035835 0.098 Uiso 1 1 calc R U . . .
H61C H 1.177969 1.040575 0.117630 0.098 Uiso 1 1 calc R U . . .
C62 C 0.7454(3) 1.0349(3) 0.1068(2) 0.0672(11) Uani 1 1 d . . . . .
H62A H 0.687259 1.073557 0.140452 0.081 Uiso 1 1 calc R U . . .
H62B H 0.736019 0.977006 0.102427 0.081 Uiso 1 1 calc R U . . .
H62C H 0.743623 1.064439 0.053222 0.081 Uiso 1 1 calc R U . . .
C63 C 0.7347(2) 0.50345(16) 0.29144(15) 0.0362(6) Uani 1 1 d . . . . .
C64 C 0.6782(3) 0.4846(2) 0.23077(18) 0.0570(9) Uani 1 1 d . . . . .
C65 C 0.7164(5) 0.3983(3) 0.2015(2) 0.0880(17) Uani 1 1 d . . . . .
H65 H 0.678845 0.386006 0.159489 0.106 Uiso 1 1 calc R U . . .
C66 C 0.8047(5) 0.3309(3) 0.2303(2) 0.0822(15) Uani 1 1 d . . . . .
C67 C 0.8604(3) 0.3509(2) 0.2922(3) 0.0631(10) Uani 1 1 d . . . . .
H67 H 0.922826 0.305409 0.313169 0.076 Uiso 1 1 calc R U . . .
C68 C 0.8249(2) 0.43639(17) 0.3228(2) 0.0466(7) Uani 1 1 d . . . . .
C69 C 0.5803(5) 0.5559(3) 0.1956(3) 0.0787(13) Uani 1 1 d . . . . .
H69A H 0.599532 0.606534 0.172382 0.094 Uiso 1 1 calc R U . . .
H69B H 0.525127 0.577224 0.237804 0.094 Uiso 1 1 calc R U . . .
H69C H 0.552507 0.530525 0.153618 0.094 Uiso 1 1 calc R U . . .
C70 C 0.8496(10) 0.2368(3) 0.1981(4) 0.166(5) Uani 1 1 d . . . . .
H70A H 0.903812 0.234869 0.155913 0.199 Uiso 1 1 calc R U . . .
H70B H 0.791359 0.222269 0.175898 0.199 Uiso 1 1 calc R U . . .
H70C H 0.882635 0.192637 0.241780 0.199 Uiso 1 1 calc R U . . .
C71 C 0.8857(3) 0.4553(2) 0.3898(4) 0.0804(15) Uani 1 1 d . . . . .
H71A H 0.961770 0.417534 0.385199 0.096 Uiso 1 1 calc R U . . .
H71B H 0.856246 0.441595 0.441720 0.096 Uiso 1 1 calc R U . . .
H71C H 0.878280 0.519011 0.385621 0.096 Uiso 1 1 calc R U . . .
C72 C 0.53984(16) 0.92401(14) 0.45648(13) 0.0268(5) Uani 1 1 d . . . . .
C73 C 0.46649(16) 0.92319(14) 0.51758(12) 0.0260(5) Uani 1 1 d . . . . .
H73 H 0.444845 0.872708 0.528631 0.031 Uiso 1 1 calc R U . . .
C74 C 0.42550(16) 1.00037(14) 0.56252(13) 0.0267(5) Uani 1 1 d . . . . .
C75 C 0.5305(6) 0.6324(4) 0.7108(5) 0.177(10) Uani 0.5 1 d G . P . .
H75 H 0.527211 0.595538 0.669198 0.213 Uiso 0.5 1 calc R U P . .
C76 C 0.4783(5) 0.7252(4) 0.7029(4) 0.101(4) Uani 0.5 1 d G . P . .
H76 H 0.439264 0.751923 0.655967 0.121 Uiso 0.5 1 calc R U P . .
C77 C 0.4831(5) 0.7791(3) 0.7638(5) 0.108(5) Uani 0.5 1 d G . P . .
H77 H 0.447431 0.842608 0.758402 0.129 Uiso 0.5 1 calc R U P . .
C78 C 0.5402(7) 0.7401(5) 0.8325(6) 0.131(6) Uani 0.5 1 d G . P . .
H78 H 0.543546 0.776908 0.874070 0.158 Uiso 0.5 1 calc R U P . .
C79 C 0.5925(6) 0.6472(5) 0.8403(7) 0.150(8) Uani 0.5 1 d G . P . .
H79 H 0.631494 0.620523 0.887303 0.180 Uiso 0.5 1 calc R U P . .
C80 C 0.5876(5) 0.5933(3) 0.7795(7) 0.164(9) Uani 0.5 1 d G . P . .
H80 H 0.623327 0.529836 0.784868 0.197 Uiso 0.5 1 calc R U P . .

loop_
_atom_site_aniso_label
_atom_site_aniso_U_11
_atom_site_aniso_U_22
_atom_site_aniso_U_33
_atom_site_aniso_U_23
_atom_site_aniso_U_13
_atom_site_aniso_U_12
O81 0.130(3) 0.130(3) 0.130(3) -0.0071(5) -0.0030(5) -0.0463(12)
O82 0.168(5) 0.168(5) 0.168(5) -0.0090(6) -0.0041(5) -0.0597(17)
N1 0.0286(11) 0.089(2) 0.0286(12) -0.0277(12) 0.0008(8) 0.0062(11)
N41 0.0337(10) 0.0263(10) 0.0259(10) -0.0072(7) 0.0097(7) -0.0084(8)
C2 0.0300(13) 0.082(2) 0.0312(14) -0.0242(13) 0.0038(10) -0.0053(13)
C3 0.0249(11) 0.084(2) 0.0272(13) -0.0246(13) 0.0027(9) 0.0008(12)
C4 0.0304(12) 0.0669(18) 0.0298(13) -0.0215(12) 0.0038(9) -0.0023(11)
C5 0.0336(12) 0.0519(15) 0.0315(13) -0.0141(11) 0.0074(9) -0.0066(11)
C6 0.0340(12) 0.0480(15) 0.0349(14) -0.0185(11) 0.0105(9) -0.0050(10)
C7 0.0278(12) 0.0637(17) 0.0297(13) -0.0215(11) 0.0054(9) -0.0096(11)
C8 0.0288(12) 0.0559(16) 0.0389(15) -0.0215(12) 0.0040(9) -0.0064(11)
C9 0.0289(11) 0.0509(15) 0.0326(13) -0.0157(10) 0.0027(9) -0.0070(10)
C10 0.0287(11) 0.0538(15) 0.0314(13) -0.0177(10) 0.0040(9) -0.0094(10)
C11 0.0343(13) 0.0606(17) 0.0319(13) -0.0193(11) -0.0032(10) 0.0017(11)
C12 0.0285(12) 0.083(2) 0.0375(15) -0.0285(14) -0.0019(10) 0.0027(12)
C13 0.0266(12) 0.077(2) 0.0350(14) -0.0297(13) 0.0003(9) -0.0012(12)
C14 0.0472(14) 0.0410(14) 0.0251(12) -0.0090(9) 0.0136(9) -0.0045(11)
C15 0.0516(15) 0.0427(14) 0.0318(13) -0.0099(10) -0.0003(10) 0.0025(11)
C16 0.091(3) 0.0507(18) 0.0372(16) -0.0145(13) -0.0125(16) 0.0161(17)
C17 0.125(4) 0.0464(19) 0.0327(16) -0.0073(14) 0.0064(19) 0.019(2)
C18 0.152(5) 0.0333(16) 0.046(2) -0.0047(14) 0.052(3) 0.008(2)
C19 0.080(2) 0.0444(16) 0.058(2) -0.0198(14) 0.0413(17) -0.0115(15)
C20 0.0457(15) 0.0465(16) 0.0577(18) -0.0077(13) -0.0087(12) -0.0098(12)
C21 0.235(8) 0.059(2) 0.048(2) -0.0118(19) -0.016(3) 0.059(4)
C22 0.092(3) 0.073(3) 0.157(5) -0.051(3) 0.072(3) -0.048(2)
C23 0.0306(11) 0.0454(14) 0.0250(11) -0.0134(9) 0.0021(8) -0.0058(10)
C24 0.0403(13) 0.0434(14) 0.0343(13) -0.0117(10) 0.0066(10) -0.0121(10)
C25 0.0410(13) 0.0459(14) 0.0345(13) -0.0088(10) 0.0104(10) -0.0125(11)
C26 0.0461(14) 0.0417(14) 0.0258(12) -0.0089(10) 0.0059(9) -0.0074(11)
C27 0.0425(13) 0.0393(13) 0.0270(12) -0.0108(9) -0.0037(9) -0.0075(10)
C28 0.0354(11) 0.0399(12) 0.0216(11) -0.0026(9) -0.0028(8) -0.0086(9)
C29 0.0623(19) 0.0611(19) 0.0561(18) -0.0246(15) 0.0096(14) -0.0271(15)
C30 0.0557(17) 0.068(2) 0.0387(15) -0.0254(14) 0.0145(12) -0.0158(14)
C31 0.0406(13) 0.0557(16) 0.0312(13) 0.0009(10) -0.0043(9) -0.0196(11)
C32 0.0243(12) 0.098(3) 0.0303(14) -0.0311(14) 0.0000(9) 0.0068(13)
C33 0.0275(12) 0.099(3) 0.0300(13) -0.0284(14) -0.0022(10) 0.0045(13)
C34 0.0224(11) 0.093(2) 0.0373(15) -0.0324(15) 0.0005(10) 0.0056(12)
C35 0.101(6) 0.260(16) 0.35(2) -0.130(15) 0.035(9) -0.097(8)
C36 0.125(6) 0.142(7) 0.157(8) 0.007(6) -0.001(5) -0.061(5)
C37 0.093(5) 0.264(13) 0.129(6) 0.018(8) -0.024(5) -0.095(7)
C38 0.107(6) 0.130(7) 0.42(2) -0.125(11) -0.138(10) 0.043(5)
C39 0.095(7) 1.01(7) 0.65(5) 0.64(5) -0.195(17) -0.26(2)
C40 0.074(4) 0.326(16) 0.316(16) -0.230(15) 0.063(7) -0.101(7)
C42 0.0327(11) 0.0307(12) 0.0238(11) -0.0090(9) 0.0095(8) -0.0086(9)
C43 0.0305(11) 0.0265(11) 0.0245(11) -0.0057(8) 0.0071(8) -0.0055(8)
C44 0.0328(11) 0.0274(11) 0.0270(11) -0.0066(8) 0.0081(8) -0.0096(8)
C45 0.0325(11) 0.0333(12) 0.0263(11) -0.0077(8) 0.0083(8) -0.0108(9)
C46 0.0330(11) 0.0322(12) 0.0247(11) -0.0104(8) 0.0093(8) -0.0100(9)
C47 0.0282(10) 0.0269(11) 0.0251(11) -0.0086(8) 0.0056(8) -0.0033(8)
C48 0.0264(10) 0.0287(11) 0.0230(10) -0.0056(8) 0.0033(7) -0.0060(8)
C49 0.0308(11) 0.0317(12) 0.0243(11) -0.0089(8) 0.0025(8) -0.0080(9)
C50 0.0320(11) 0.0285(11) 0.0272(11) -0.0094(8) 0.0030(8) -0.0059(8)
C51 0.0335(11) 0.0308(11) 0.0275(11) -0.0038(8) 0.0031(8) -0.0122(9)
C52 0.0326(11) 0.0311(12) 0.0249(11) -0.0053(8) 0.0046(8) -0.0080(9)
C53 0.0284(10) 0.0259(11) 0.0234(10) -0.0059(8) 0.0027(8) -0.0040(8)
C54 0.0417(12) 0.0279(11) 0.0299(12) -0.0106(8) 0.0130(9) -0.0146(9)
C55 0.0485(14) 0.0490(15) 0.0373(14) -0.0027(11) 0.0080(11) -0.0258(12)
C56 0.0590(17) 0.080(2) 0.0401(15) -0.0041(14) 0.0035(12) -0.0482(16)
C57 0.073(2) 0.0653(18) 0.0347(14) -0.0167(12) 0.0197(13) -0.0487(16)
C58 0.0652(17) 0.0452(14) 0.0313(13) -0.0095(10) 0.0195(11) -0.0300(13)
C59 0.0488(14) 0.0423(13) 0.0268(12) -0.0048(9) 0.0103(9) -0.0191(11)
C60 0.065(2) 0.096(3) 0.0522(19) 0.0162(17) -0.0093(15) -0.052(2)
C61 0.104(3) 0.133(4) 0.0506(19) -0.017(2) 0.0259(19) -0.093(3)
C62 0.0496(17) 0.105(3) 0.0430(17) 0.0239(18) -0.0003(13) -0.0271(18)
C63 0.0443(13) 0.0296(12) 0.0378(13) -0.0131(9) 0.0129(10) -0.0165(10)
C64 0.099(3) 0.0457(16) 0.0372(15) -0.0119(12) 0.0052(14) -0.0382(17)
C65 0.190(5) 0.057(2) 0.0355(17) -0.0212(15) 0.007(2) -0.064(3)
C66 0.150(4) 0.0412(18) 0.054(2) -0.0223(16) 0.039(2) -0.034(2)
C67 0.0634(19) 0.0285(14) 0.092(3) -0.0141(14) 0.0336(18) -0.0129(13)
C68 0.0405(13) 0.0287(13) 0.0704(19) -0.0105(12) 0.0137(12) -0.0123(10)
C69 0.119(4) 0.067(2) 0.061(2) -0.0069(18) -0.034(2) -0.043(2)
C70 0.355(14) 0.046(2) 0.085(4) -0.039(3) 0.066(6) -0.059(5)
C71 0.0484(18) 0.0332(15) 0.155(4) -0.0042(19) -0.045(2) -0.0037(13)
C72 0.0277(10) 0.0243(10) 0.0230(11) -0.0058(7) 0.0054(8) -0.0028(8)
C73 0.0270(10) 0.0248(10) 0.0237(10) -0.0056(8) 0.0041(7) -0.0062(7)
C74 0.0257(10) 0.0261(11) 0.0232(10) -0.0070(8) 0.0066(7) -0.0031(8)
C75 0.113(9) 0.043(4) 0.34(2) 0.032(8) 0.145(13) -0.010(5)
C76 0.055(4) 0.046(4) 0.181(12) 0.033(5) 0.045(5) -0.005(3)
C77 0.059(4) 0.058(5) 0.210(14) 0.058(7) -0.046(6) -0.031(4)
C78 0.117(9) 0.083(6) 0.224(17) 0.038(8) -0.077(10) -0.070(7)
C79 0.078(7) 0.092(8) 0.28(2) 0.056(11) -0.090(11) -0.036(6)
C80 0.051(5) 0.048(5) 0.38(3) 0.057(10) 0.018(9) -0.013(4)

loop_
_atom_type_symbol
_atom_type_description
_atom_type_scat_dispersion_real
_atom_type_scat_dispersion_imag
_atom_type_scat_source
C C 0.0181 0.0091
;
International Tables for Crystallography
(Vol. C, Tables 4.2.6.8 and 6.1.1.4)
;
H H 0.0000 0.0000
;
International Tables for Crystallography
(Vol. C, Table 6.1.1.4)
;
N N 0.0311 0.0180
;
International Tables for Crystallography
(Vol. C, Tables 4.2.6.8 and 6.1.1.4)
;
O O 0.0492 0.0322
;
International Tables for Crystallography
(Vol. C, Tables 4.2.6.8 and 6.1.1.4)
;

loop_
_geom_angle_atom_site_label_1
_geom_angle_atom_site_label_2
_geom_angle_atom_site_label_3
_geom_angle
_geom_angle_site_symmetry_1
_geom_angle_site_symmetry_3
_geom_angle_publ_flag
C2 N1 C13 106.5(2) . . ?
C2 N1 C32 107.2(2) . . ?
C13 N1 C32 145.5(3) . . ?
C42 N41 C72 106.87(18) . . ?
C42 N41 C53 107.09(17) . . ?
C72 N41 C53 145.46(19) . . ?
N1 C2 C7 115.4(3) . . ?
N1 C2 C3 114.5(2) . . ?
C7 C2 C3 129.8(3) . . ?
C2 C3 C4 114.6(2) . . ?
C2 C3 C34 103.9(3) . 2_677 ?
C4 C3 C34 141.2(2) . 2_677 ?
C3 C4 C5 119.0(2) . . ?
C4 C5 C6 122.6(3) . . ?
C4 C5 C14 117.0(2) . . ?
C6 C5 C14 120.4(2) . . ?
C7 C6 C5 118.9(2) . . ?
C2 C7 C6 115.1(2) . . ?
C2 C7 C8 102.7(2) . . ?
C6 C7 C8 141.9(2) . . ?
C9 C8 C13 119.0(3) . . ?
C9 C8 C7 133.5(2) . . ?
C13 C8 C7 107.5(2) . . ?
C8 C9 C10 120.0(2) . . ?
C9 C10 C11 120.1(2) . . ?
C9 C10 C23 118.8(2) . . ?
C11 C10 C23 121.0(2) . . ?
C10 C11 C12 121.1(3) . . ?
C13 C12 C11 117.8(3) . . ?
C12 C13 N1 130.2(3) . . ?
C12 C13 C8 122.0(2) . . ?
N1 C13 C8 107.8(3) . . ?
C15 C14 C19 120.2(3) . . ?
C15 C14 C5 119.9(3) . . ?
C19 C14 C5 119.9(3) . . ?
C16 C15 C14 118.2(3) . . ?
C16 C15 C20 121.2(3) . . ?
C14 C15 C20 120.6(2) . . ?
C15 C16 C17 122.1(4) . . ?
C18 C17 C16 118.7(4) . . ?
C18 C17 C21 120.1(6) . . ?
C16 C17 C21 121.1(6) . . ?
C17 C18 C19 121.7(4) . . ?
C18 C19 C14 119.1(4) . . ?
C18 C19 C22 118.9(4) . . ?
C14 C19 C22 121.9(4) . . ?
C28 C23 C24 120.7(2) . . ?
C28 C23 C10 119.4(2) . . ?
C24 C23 C10 119.8(2) . . ?
C25 C24 C23 118.3(2) . . ?
C25 C24 C29 119.3(3) . . ?
C23 C24 C29 122.5(2) . . ?
C26 C25 C24 121.6(2) . . ?
C27 C26 C25 118.7(2) . . ?
C27 C26 C30 120.6(2) . . ?
C25 C26 C30 120.7(3) . . ?
C26 C27 C28 121.7(2) . . ?
C27 C28 C23 118.9(2) . . ?
C27 C28 C31 120.7(2) . . ?
C23 C28 C31 120.4(2) . . ?
C33 C32 N1 129.7(3) . . ?
C33 C32 C34 123.2(2) . 2_677 ?
N1 C32 C34 107.1(3) . 2_677 ?
C32 C33 C34 116.3(3) . . ?
C33 C34 C32 120.4(3) . 2_677 ?
C33 C34 C3 132.3(3) . 2_677 ?
C32 C34 C3 107.2(2) 2_677 2_677 ?
C36 C35 C40 120.0 . . ?
C35 C36 C37 120.0 . . ?
C36 C37 C38 120.0 . . ?
C37 C38 C39 120.0 . . ?
C40 C39 C38 120.0 . . ?
C39 C40 C35 120.0 . . ?
N41 C42 C43 114.80(19) . . ?
N41 C42 C47 114.5(2) . . ?
C43 C42 C47 130.4(2) . . ?
C42 C43 C44 114.51(19) . . ?
C42 C43 C74 103.63(18) . 2_676 ?
C44 C43 C74 141.7(2) . 2_676 ?
C43 C44 C45 118.5(2) . . ?
C46 C45 C44 123.0(2) . . ?
C46 C45 C54 117.66(19) . . ?
C44 C45 C54 119.3(2) . . ?
C47 C46 C45 119.20(19) . . ?
C42 C47 C46 114.3(2) . . ?
C42 C47 C48 103.36(19) . . ?
C46 C47 C48 142.08(18) . . ?
C49 C48 C53 118.5(2) . . ?
C49 C48 C47 133.98(19) . . ?
C53 C48 C47 107.51(17) . . ?
C50 C49 C48 120.3(2) . . ?
C49 C50 C51 119.7(2) . . ?
C49 C50 C63 120.6(2) . . ?
C51 C50 C63 119.6(2) . . ?
C52 C51 C50 122.1(2) . . ?
C53 C52 C51 117.8(2) . . ?
C52 C53 N41 130.90(19) . . ?
C52 C53 C48 121.56(19) . . ?
N41 C53 C48 107.52(18) . . ?
C55 C54 C59 120.2(2) . . ?
C55 C54 C45 119.1(2) . . ?
C59 C54 C45 120.7(2) . . ?
C56 C55 C54 119.0(3) . . ?
C56 C55 C60 119.8(3) . . ?
C54 C55 C60 121.2(2) . . ?
C55 C56 C57 122.1(3) . . ?
C58 C57 C56 117.4(2) . . ?
C58 C57 C61 122.3(3) . . ?
C56 C57 C61 120.3(3) . . ?
C57 C58 C59 123.3(3) . . ?
C54 C59 C58 118.0(2) . . ?
C54 C59 C62 121.1(2) . . ?
C58 C59 C62 120.9(2) . . ?
C68 C63 C64 120.1(3) . . ?
C68 C63 C50 120.7(2) . . ?
C64 C63 C50 119.2(2) . . ?
C65 C64 C63 118.5(4) . . ?
C65 C64 C69 120.2(3) . . ?
C63 C64 C69 121.2(3) . . ?
C66 C65 C64 123.2(4) . . ?
C65 C66 C67 117.5(3) . . ?
C65 C66 C70 124.3(6) . . ?
C67 C66 C70 118.2(6) . . ?
C68 C67 C66 120.9(4) . . ?
C63 C68 C67 119.7(3) . . ?
C63 C68 C71 120.7(2) . . ?
C67 C68 C71 119.6(3) . . ?
C73 C72 N41 129.4(2) . . ?
C73 C72 C74 123.2(2) . 2_676 ?
N41 C72 C74 107.33(18) . 2_676 ?
C72 C73 C74 117.0(2) . . ?
C73 C74 C72 119.79(19) . 2_676 ?
C73 C74 C43 132.9(2) . 2_676 ?
C72 C74 C43 107.34(18) 2_676 2_676 ?
C76 C75 C80 120.0 . . ?
C75 C76 C77 120.0 . . ?
C78 C77 C76 120.0 . . ?
C77 C78 C79 120.0 . . ?
C78 C79 C80 120.0 . . ?
C79 C80 C75 120.0 . . ?

loop_
_geom_bond_atom_site_label_1
_geom_bond_atom_site_label_2
_geom_bond_distance
_geom_bond_site_symmetry_2
_geom_bond_publ_flag
N1 C2 1.355(4) . ?
N1 C13 1.395(3) . ?
N1 C32 1.415(3) . ?
N41 C42 1.355(3) . ?
N41 C72 1.407(3) . ?
N41 C53 1.406(3) . ?
C2 C7 1.373(3) . ?
C2 C3 1.386(4) . ?
C3 C4 1.407(4) . ?
C3 C34 1.465(4) 2_677 ?
C4 C5 1.409(3) . ?
C5 C6 1.425(4) . ?
C5 C14 1.486(4) . ?
C6 C7 1.397(4) . ?
C7 C8 1.469(4) . ?
C8 C9 1.379(3) . ?
C8 C13 1.436(4) . ?
C9 C10 1.393(4) . ?
C10 C11 1.408(4) . ?
C10 C23 1.501(3) . ?
C11 C12 1.404(4) . ?
C12 C13 1.374(5) . ?
C14 C15 1.402(4) . ?
C14 C19 1.406(4) . ?
C15 C16 1.389(4) . ?
C15 C20 1.493(5) . ?
C16 C17 1.399(7) . ?
C17 C18 1.359(8) . ?
C17 C21 1.504(6) . ?
C18 C19 1.395(7) . ?
C19 C22 1.481(7) . ?
C23 C28 1.403(3) . ?
C23 C24 1.405(4) . ?
C24 C25 1.401(3) . ?
C24 C29 1.500(4) . ?
C25 C26 1.393(4) . ?
C26 C27 1.386(4) . ?
C26 C30 1.502(3) . ?
C27 C28 1.390(3) . ?
C28 C31 1.501(4) . ?
C32 C33 1.372(4) . ?
C32 C34 1.456(4) 2_677 ?
C33 C34 1.391(3) . ?
C35 C36 1.3900 . ?
C35 C40 1.3900 . ?
C36 C37 1.3900 . ?
C37 C38 1.3900 . ?
C38 C39 1.3900 . ?
C39 C40 1.3900 . ?
C42 C43 1.378(3) . ?
C42 C47 1.385(3) . ?
C43 C44 1.412(3) . ?
C43 C74 1.462(3) 2_676 ?
C44 C45 1.416(3) . ?
C45 C46 1.418(3) . ?
C45 C54 1.497(3) . ?
C46 C47 1.399(3) . ?
C47 C48 1.467(3) . ?
C48 C49 1.399(3) . ?
C48 C53 1.440(3) . ?
C49 C50 1.383(3) . ?
C50 C51 1.403(3) . ?
C50 C63 1.501(3) . ?
C51 C52 1.394(3) . ?
C52 C53 1.380(3) . ?
C54 C55 1.395(4) . ?
C54 C59 1.395(3) . ?
C55 C56 1.394(4) . ?
C55 C60 1.485(4) . ?
C56 C57 1.392(5) . ?
C57 C58 1.360(5) . ?
C57 C61 1.505(4) . ?
C58 C59 1.407(3) . ?
C59 C62 1.503(4) . ?
C63 C68 1.388(4) . ?
C63 C64 1.399(4) . ?
C64 C65 1.395(5) . ?
C64 C69 1.504(6) . ?
C65 C66 1.360(8) . ?
C66 C67 1.417(7) . ?
C66 C70 1.525(5) . ?
C67 C68 1.394(4) . ?
C68 C71 1.516(5) . ?
C72 C73 1.384(3) . ?
C72 C74 1.447(3) 2_676 ?
C73 C74 1.405(3) . ?
C75 C76 1.3900 . ?
C75 C80 1.3900 . ?
C76 C77 1.3900 . ?
C77 C78 1.3900 . ?
C78 C79 1.3900 . ?
C79 C80 1.3900 . ?
